data_7218626
loop_
_publ_author_name
'Vidal-Ferran, Anton'
'Fern\'andez-P\'erez, H\'ector'
'Etayo, Pablo'
'N\'u\~nez-Rico, Jos\'e Luis'
'Bugga, Balakrishna'

_publ_section_title
;
 Ring-opening of Enantiomerically Pure Oxa-containing Heterocycles with
 Phosphorus Nucleophiles
;
_journal_name_full 'RSC Adv.'
_journal_paper_doi 10.1039/C4RA10432C
_journal_year 2014
_chemical_absolute_configuration ad
_chemical_formula_sum 'C40 H38 B O2 P'
_chemical_formula_weight 592.48
_chemical_name_systematic
;
?
;
_space_group_IT_number 4
_symmetry_cell_setting monoclinic
_symmetry_space_group_name_Hall 'P 2yb'
_symmetry_space_group_name_H-M 'P 1 21 1'
_atom_sites_solution_hydrogens geom
_atom_sites_solution_primary direct
_atom_sites_solution_secondary difmap
_audit_creation_method SHELXL-97
_cell_angle_alpha 90.00
_cell_angle_beta 102.299(3)
_cell_angle_gamma 90.00
_cell_formula_units_Z 2
_cell_length_a 9.3160(15)
_cell_length_b 14.835(3)
_cell_length_c 12.0350(19)
_cell_measurement_reflns_used 3137
_cell_measurement_temperature 100(2)
_cell_measurement_theta_max 28.34
_cell_measurement_theta_min 2.21
_cell_volume 1625.1(5)
_computing_cell_refinement 'Bruker APEX2 v2011.4-0'
_computing_data_collection 'Bruker APEX2 v2011.4-0'
_computing_data_reduction 'Bruker SAINT V7.60A'
_computing_molecular_graphics 'Bruker SHELXTL'
_computing_publication_material 'Bruker SHELXTL'
_computing_structure_refinement 'SHELXT-97 (Sheldrick, 2008)'
_computing_structure_solution 'SHELXS-97 (Sheldrick, 2008)'
_diffrn_ambient_temperature 100(2)
_diffrn_detector_area_resol_mean 512
_diffrn_detector_type '4K CCD area detector APEX II'
_diffrn_measured_fraction_theta_full 0.982
_diffrn_measured_fraction_theta_max 0.902
_diffrn_measurement_device_type 'APEX DUO Kappa 4-axis goniometer'
_diffrn_measurement_method
;
Fullsphere data collection, phi and omega scans
;
_diffrn_measurement_specimen_support 'magnetic support whith MicroMount'
_diffrn_radiation_monochromator 'Quazar MX Multilayer Optics'
_diffrn_radiation_type MoK\a
_diffrn_radiation_wavelength 0.71073
_diffrn_reflns_av_R_equivalents 0.0210
_diffrn_reflns_av_sigmaI/netI 0.0450
_diffrn_reflns_limit_h_max 12
_diffrn_reflns_limit_h_min -12
_diffrn_reflns_limit_k_max 19
_diffrn_reflns_limit_k_min -17
_diffrn_reflns_limit_l_max 16
_diffrn_reflns_limit_l_min -9
_diffrn_reflns_number 10052
_diffrn_reflns_theta_full 25.00
_diffrn_reflns_theta_max 28.75
_diffrn_reflns_theta_min 2.21
_diffrn_source 'Microfocus source E025 IuS'
_diffrn_source_current 0.6
_diffrn_source_power 50
_diffrn_source_size '0.2 mm x 0.2 mm fine focus'
_diffrn_source_type 'Bruker APEX DUO'
_exptl_absorpt_coefficient_mu 0.119
_exptl_absorpt_correction_T_max 0.9751
_exptl_absorpt_correction_T_min 0.9102
_exptl_absorpt_correction_type empirical
_exptl_absorpt_process_details
;
SADABS Version 2008/1 Bruker-Nonius
Blessing, Acta Cryst. (1995) A51 33-38
;
_exptl_crystal_colour colourless
_exptl_crystal_density_diffrn 1.211
_exptl_crystal_density_method 'not measured'
_exptl_crystal_description Block
_exptl_crystal_F_000 628
_exptl_crystal_size_max 0.20
_exptl_crystal_size_mid 0.20
_exptl_crystal_size_min 0.05
_refine_diff_density_max 0.224
_refine_diff_density_min -0.239
_refine_diff_density_rms 0.044
_refine_ls_abs_structure_details 'Flack H D (1983), Acta Cryst. A39, 876-881'
_refine_ls_abs_structure_Flack 0.00(7)
_refine_ls_extinction_method none
_refine_ls_goodness_of_fit_ref 1.037
_refine_ls_hydrogen_treatment noref
_refine_ls_matrix_type full
_refine_ls_number_parameters 399
_refine_ls_number_reflns 6869
_refine_ls_number_restraints 1
_refine_ls_restrained_S_all 1.037
_refine_ls_R_factor_all 0.0461
_refine_ls_R_factor_gt 0.0400
_refine_ls_shift/su_max 0.000
_refine_ls_shift/su_mean 0.000
_refine_ls_structure_factor_coef Fsqd
_refine_ls_weighting_details 'calc w=1/[\s^2^(Fo^2^)+(0.0457P)^2^+0.2455P] where P=(Fo^2^+2Fc^2^)/3'
_refine_ls_weighting_scheme calc
_refine_ls_wR_factor_gt 0.0907
_refine_ls_wR_factor_ref 0.0954
_reflns_number_gt 6204
_reflns_number_total 6869
_reflns_threshold_expression >2sigma(I)
_cod_data_source_file c4ra10432c2.cif
_cod_data_source_block 10_mo_pe316f103c_0m
_cod_depositor_comments
;
The following automatic conversions were performed:

'_symmetry_cell_setting' value 'Monoclinic' changed to 'monoclinic'
according to
/usr/data/users/saulius/crontab/automatic-downloads/rss-feeds/RSC/lib/dictionaries/cif_core.dic
dictionary named 'cif_core.dic' version 2.4.2 from 2011-04-26.

Automatic conversion script
Id: cif_fix_values 2827 2014-09-09 07:05:25Z andrius 
;
_cod_original_sg_symbol_H-M P2(1)
_cod_database_code 7218626

loop_
_symmetry_equiv_pos_as_xyz
'x, y, z'
'-x, y+1/2, -z'

loop_
_atom_site_label
_atom_site_type_symbol
_atom_site_fract_x
_atom_site_fract_y
_atom_site_fract_z
_atom_site_U_iso_or_equiv
_atom_site_adp_type
_atom_site_occupancy
_atom_site_symmetry_multiplicity
_atom_site_calc_flag
_atom_site_refinement_flags
P1 P 0.31619(5) 0.88630(4) 0.65436(4) 0.01572(11) Uani 1 1 d .
O1 O 0.55482(13) 0.92902(10) 0.48547(12) 0.0218(3) Uani 1 1 d .
H1 H 0.5597 0.9837 0.4770 0.033 Uiso 1 1 calc R
O2 O 0.21128(13) 0.89784(10) 0.28115(10) 0.0181(3) Uani 1 1 d .
B1 B 0.4891(2) 0.90301(18) 0.77304(19) 0.0237(5) Uani 1 1 d .
H1B H 0.5726 0.8775 0.7496 0.036 Uiso 1 1 calc R
H1C H 0.4756 0.8736 0.8411 0.036 Uiso 1 1 calc R
H1D H 0.5052 0.9662 0.7875 0.036 Uiso 1 1 calc R
C1 C 0.29876(19) 0.93802(14) 0.51245(15) 0.0155(4) Uani 1 1 d .
H1A H 0.2012 0.9204 0.4697 0.019 Uiso 1 1 calc R
C2 C 0.40767(18) 0.89974(15) 0.44393(15) 0.0167(4) Uani 1 1 d .
H2 H 0.4060 0.8339 0.4495 0.020 Uiso 1 1 calc R
C3 C 0.36109(19) 0.92515(15) 0.31830(16) 0.0176(4) Uani 1 1 d .
H3A H 0.3703 0.9897 0.3087 0.021 Uiso 1 1 calc R
H3B H 0.4226 0.8946 0.2744 0.021 Uiso 1 1 calc R
C4 C 0.14838(19) 0.90538(14) 0.16040(15) 0.0168(4) Uani 1 1 d .
C5 C 0.1527(2) 0.93097(14) 0.69543(16) 0.0176(4) Uani 1 1 d .
C6 C 0.1682(2) 1.00532(16) 0.76761(17) 0.0228(4) Uani 1 1 d .
H6 H 0.2608 1.0300 0.7951 0.027 Uiso 1 1 calc R
C7 C 0.0451(2) 1.04303(16) 0.79885(18) 0.0267(5) Uani 1 1 d .
H7 H 0.0556 1.0930 0.8465 0.032 Uiso 1 1 calc R
C8 C -0.0925(2) 1.00581(16) 0.75874(17) 0.0261(5) Uani 1 1 d .
H8 H -0.1743 1.0304 0.7803 0.031 Uiso 1 1 calc R
C9 C -0.1085(2) 0.93207(16) 0.68659(18) 0.0265(5) Uani 1 1 d .
H9 H -0.2012 0.9073 0.6600 0.032 Uiso 1 1 calc R
C10 C 0.0126(2) 0.89495(17) 0.65382(16) 0.0223(4) Uani 1 1 d .
H10 H 0.0008 0.8461 0.6042 0.027 Uiso 1 1 calc R
C11 C 0.2845(2) 0.76647(14) 0.62359(17) 0.0179(4) Uani 1 1 d .
C12 C 0.3592(2) 0.70341(15) 0.70122(17) 0.0220(5) Uani 1 1 d .
H12 H 0.4271 0.7229 0.7650 0.026 Uiso 1 1 calc R
C13 C 0.3329(2) 0.61206(16) 0.68382(19) 0.0278(5) Uani 1 1 d .
H13 H 0.3824 0.5707 0.7364 0.033 Uiso 1 1 calc R
C14 C 0.2331(2) 0.58166(17) 0.5885(2) 0.0291(5) Uani 1 1 d .
H14 H 0.2141 0.5204 0.5780 0.035 Uiso 1 1 calc R
C15 C 0.1618(2) 0.64371(16) 0.50907(19) 0.0271(5) Uani 1 1 d .
H15 H 0.0967 0.6238 0.4441 0.032 Uiso 1 1 calc R
C16 C 0.1873(2) 0.73492(15) 0.52625(18) 0.0222(5) Uani 1 1 d .
H16 H 0.1393 0.7759 0.4725 0.027 Uiso 1 1 calc R
C17 C 0.2975(2) 1.03946(15) 0.51361(16) 0.0180(4) Uani 1 1 d .
C18 C 0.1857(2) 1.08501(16) 0.43906(17) 0.0242(5) Uani 1 1 d .
H18 H 0.1098 1.0522 0.3943 0.029 Uiso 1 1 calc R
C19 C 0.1854(3) 1.17758(17) 0.4304(2) 0.0314(5) Uani 1 1 d .
H19 H 0.1111 1.2064 0.3788 0.038 Uiso 1 1 calc R
C20 C 0.2962(3) 1.22817(17) 0.4988(2) 0.0340(6) Uani 1 1 d .
H20 H 0.2963 1.2907 0.4934 0.041 Uiso 1 1 calc R
C21 C 0.4053(3) 1.18427(17) 0.57415(19) 0.0316(5) Uani 1 1 d .
H21 H 0.4784 1.2177 0.6211 0.038 Uiso 1 1 calc R
C22 C 0.4083(2) 1.09130(16) 0.58143(17) 0.0237(5) Uani 1 1 d .
H22 H 0.4844 1.0629 0.6318 0.028 Uiso 1 1 calc R
C23 C 0.1941(2) 0.99556(15) 0.11620(16) 0.0182(4) Uani 1 1 d .
C24 C 0.3110(2) 1.00135(15) 0.06108(17) 0.0208(4) Uani 1 1 d .
H24 H 0.3550 0.9489 0.0423 0.025 Uiso 1 1 calc R
C25 C 0.3624(2) 1.08429(16) 0.03382(17) 0.0249(5) Uani 1 1 d .
H25 H 0.4407 1.0867 -0.0028 0.030 Uiso 1 1 calc R
C26 C 0.2991(2) 1.16345(16) 0.06026(19) 0.0290(5) Uani 1 1 d .
H26 H 0.3341 1.2190 0.0418 0.035 Uiso 1 1 calc R
C27 C 0.1817(2) 1.15858(16) 0.1152(2) 0.0290(5) Uani 1 1 d .
H27 H 0.1382 1.2113 0.1339 0.035 Uiso 1 1 calc R
C28 C 0.1300(2) 1.07603(16) 0.14181(17) 0.0241(5) Uani 1 1 d .
H28 H 0.0508 1.0738 0.1775 0.029 Uiso 1 1 calc R
C29 C 0.1932(2) 0.82352(15) 0.09728(17) 0.0177(4) Uani 1 1 d .
C30 C 0.2656(2) 0.74975(15) 0.15498(18) 0.0210(4) Uani 1 1 d .
H30 H 0.2914 0.7504 0.2340 0.025 Uiso 1 1 calc R
C31 C 0.2998(2) 0.67484(15) 0.09583(19) 0.0256(5) Uani 1 1 d .
H31 H 0.3496 0.6265 0.1356 0.031 Uiso 1 1 calc R
C32 C 0.2604(2) 0.67195(16) -0.02083(19) 0.0253(5) Uani 1 1 d .
H32 H 0.2834 0.6218 -0.0601 0.030 Uiso 1 1 calc R
C33 C 0.1858(2) 0.74451(15) -0.07988(18) 0.0231(5) Uani 1 1 d .
H33 H 0.1580 0.7427 -0.1588 0.028 Uiso 1 1 calc R
C34 C 0.1530(2) 0.81919(15) -0.02160(17) 0.0191(4) Uani 1 1 d .
H34 H 0.1034 0.8674 -0.0619 0.023 Uiso 1 1 calc R
C35 C -0.01821(19) 0.89614(15) 0.15225(15) 0.0178(4) Uani 1 1 d .
C36 C -0.0703(2) 0.84410(19) 0.23032(19) 0.0339(6) Uani 1 1 d .
H36 H -0.0042 0.8189 0.2913 0.041 Uiso 1 1 calc R
C37 C -0.2204(3) 0.8287(2) 0.2192(2) 0.0429(7) Uani 1 1 d .
H37 H -0.2536 0.7933 0.2724 0.052 Uiso 1 1 calc R
C38 C -0.3194(2) 0.86589(17) 0.12940(18) 0.0299(6) Uani 1 1 d .
H38 H -0.4196 0.8560 0.1220 0.036 Uiso 1 1 calc R
C39 C -0.2695(2) 0.91774(15) 0.05076(18) 0.0250(5) Uani 1 1 d .
H39 H -0.3360 0.9428 -0.0101 0.030 Uiso 1 1 calc R
C40 C -0.1201(2) 0.93278(15) 0.06199(17) 0.0208(4) Uani 1 1 d .
H40 H -0.0874 0.9679 0.0083 0.025 Uiso 1 1 calc R

loop_
_atom_site_aniso_label
_atom_site_aniso_U_11
_atom_site_aniso_U_22
_atom_site_aniso_U_33
_atom_site_aniso_U_23
_atom_site_aniso_U_13
_atom_site_aniso_U_12
P1 0.0149(2) 0.0186(3) 0.0129(2) -0.0002(2) 0.00149(16) -0.00170(19)
O1 0.0149(6) 0.0273(9) 0.0218(7) 0.0026(7) 0.0008(5) -0.0010(6)
O2 0.0148(6) 0.0259(8) 0.0124(6) 0.0021(6) 0.0007(4) -0.0007(6)
B1 0.0188(10) 0.0308(16) 0.0192(10) 0.0031(11) -0.0010(8) -0.0056(9)
C1 0.0133(8) 0.0187(11) 0.0138(9) 0.0019(8) 0.0011(7) -0.0019(7)
C2 0.0143(8) 0.0202(12) 0.0153(8) -0.0014(8) 0.0027(6) -0.0007(7)
C3 0.0157(8) 0.0214(11) 0.0157(9) -0.0002(8) 0.0032(7) 0.0000(7)
C4 0.0148(8) 0.0213(12) 0.0130(8) 0.0005(8) -0.0001(6) 0.0009(7)
C5 0.0196(9) 0.0192(11) 0.0147(9) 0.0023(8) 0.0050(7) 0.0000(8)
C6 0.0244(10) 0.0261(13) 0.0166(9) -0.0017(9) 0.0009(7) -0.0022(9)
C7 0.0345(12) 0.0251(13) 0.0211(10) -0.0040(10) 0.0075(9) 0.0047(9)
C8 0.0263(10) 0.0335(14) 0.0206(10) 0.0038(10) 0.0099(8) 0.0107(9)
C9 0.0205(10) 0.0313(14) 0.0272(11) -0.0007(10) 0.0041(8) 0.0001(9)
C10 0.0226(9) 0.0222(12) 0.0223(9) -0.0021(10) 0.0053(7) -0.0022(9)
C11 0.0173(9) 0.0175(12) 0.0203(10) -0.0011(8) 0.0070(7) 0.0001(7)
C12 0.0232(10) 0.0246(13) 0.0190(10) 0.0003(9) 0.0060(8) 0.0031(8)
C13 0.0313(11) 0.0223(13) 0.0327(12) 0.0046(10) 0.0132(9) 0.0071(9)
C14 0.0320(11) 0.0179(12) 0.0416(13) -0.0051(10) 0.0173(10) 0.0003(9)
C15 0.0240(10) 0.0268(14) 0.0308(12) -0.0092(10) 0.0065(9) -0.0036(9)
C16 0.0212(10) 0.0232(13) 0.0209(10) -0.0010(9) 0.0019(8) -0.0004(8)
C17 0.0204(9) 0.0203(12) 0.0150(9) -0.0016(8) 0.0076(7) 0.0000(8)
C18 0.0213(10) 0.0250(13) 0.0256(10) -0.0024(10) 0.0035(8) 0.0038(9)
C19 0.0357(12) 0.0250(14) 0.0323(12) 0.0018(11) 0.0044(10) 0.0087(10)
C20 0.0505(15) 0.0192(14) 0.0333(13) -0.0007(10) 0.0108(11) -0.0010(10)
C21 0.0420(13) 0.0249(14) 0.0261(12) -0.0019(10) 0.0029(10) -0.0126(10)
C22 0.0278(10) 0.0234(13) 0.0184(10) 0.0034(9) 0.0012(8) -0.0048(9)
C23 0.0175(9) 0.0207(12) 0.0136(9) 0.0014(8) -0.0032(7) 0.0003(8)
C24 0.0202(9) 0.0233(12) 0.0172(9) 0.0002(9) 0.0006(7) -0.0001(8)
C25 0.0226(10) 0.0297(14) 0.0213(10) 0.0045(10) 0.0019(8) -0.0061(9)
C26 0.0307(12) 0.0226(14) 0.0300(12) 0.0062(10) -0.0018(9) -0.0094(9)
C27 0.0329(12) 0.0151(13) 0.0364(13) -0.0008(10) 0.0018(10) 0.0031(9)
C28 0.0236(10) 0.0255(13) 0.0220(10) -0.0015(10) 0.0024(8) 0.0010(9)
C29 0.0156(9) 0.0185(11) 0.0196(10) 0.0000(8) 0.0051(7) -0.0020(7)
C30 0.0212(9) 0.0219(12) 0.0193(10) 0.0049(9) 0.0027(7) -0.0004(8)
C31 0.0248(11) 0.0187(12) 0.0336(12) 0.0061(10) 0.0070(9) 0.0020(8)
C32 0.0250(10) 0.0218(13) 0.0322(12) -0.0035(10) 0.0132(9) -0.0002(8)
C33 0.0241(10) 0.0258(13) 0.0202(10) -0.0024(9) 0.0068(8) -0.0020(9)
C34 0.0201(9) 0.0196(12) 0.0178(10) 0.0026(9) 0.0045(7) 0.0002(8)
C35 0.0168(8) 0.0224(11) 0.0137(8) -0.0024(9) 0.0020(6) 0.0004(8)
C36 0.0195(10) 0.0580(18) 0.0226(11) 0.0154(11) 0.0007(8) -0.0030(10)
C37 0.0235(11) 0.076(2) 0.0293(13) 0.0155(13) 0.0046(10) -0.0099(12)
C38 0.0153(9) 0.0447(16) 0.0292(11) -0.0056(10) 0.0036(8) -0.0017(9)
C39 0.0208(9) 0.0261(13) 0.0238(10) -0.0048(9) -0.0047(8) 0.0037(8)
C40 0.0224(10) 0.0216(12) 0.0171(9) -0.0002(9) 0.0012(7) 0.0006(8)

loop_
_atom_type_symbol
_atom_type_description
_atom_type_scat_dispersion_real
_atom_type_scat_dispersion_imag
_atom_type_scat_source
C C 0.0033 0.0016 'International Tables Vol C Tables 4.2.6.8 and 6.1.1.4'
H H 0.0000 0.0000 'International Tables Vol C Tables 4.2.6.8 and 6.1.1.4'
B B 0.0013 0.0007 'International Tables Vol C Tables 4.2.6.8 and 6.1.1.4'
O O 0.0106 0.0060 'International Tables Vol C Tables 4.2.6.8 and 6.1.1.4'
P P 0.1023 0.0942 'International Tables Vol C Tables 4.2.6.8 and 6.1.1.4'

loop_
_geom_angle_atom_site_label_1
_geom_angle_atom_site_label_2
_geom_angle_atom_site_label_3
_geom_angle
C5 P1 C11 107.48(9)
C5 P1 C1 100.70(8)
C11 P1 C1 103.78(9)
C5 P1 B1 111.53(10)
C11 P1 B1 110.40(10)
C1 P1 B1 121.77(10)
C3 O2 C4 116.76(13)
C17 C1 C2 112.33(16)
C17 C1 P1 113.95(13)
C2 C1 P1 113.72(13)
O1 C2 C3 108.75(15)
O1 C2 C1 113.14(15)
C3 C2 C1 110.90(15)
O2 C3 C2 106.96(14)
O2 C4 C23 109.39(15)
O2 C4 C29 109.86(15)
C23 C4 C29 113.15(16)
O2 C4 C35 104.09(13)
C23 C4 C35 113.97(16)
C29 C4 C35 105.94(15)
C6 C5 C10 119.38(19)
C6 C5 P1 118.36(15)
C10 C5 P1 122.22(16)
C5 C6 C7 120.2(2)
C8 C7 C6 119.9(2)
C9 C8 C7 120.12(19)
C8 C9 C10 120.4(2)
C9 C10 C5 120.0(2)
C12 C11 C16 118.5(2)
C12 C11 P1 118.66(16)
C16 C11 P1 122.86(16)
C13 C12 C11 120.4(2)
C12 C13 C14 120.6(2)
C13 C14 C15 119.4(2)
C16 C15 C14 120.3(2)
C15 C16 C11 120.8(2)
C18 C17 C22 117.7(2)
C18 C17 C1 118.97(18)
C22 C17 C1 123.21(18)
C19 C18 C17 121.3(2)
C18 C19 C20 120.2(2)
C21 C20 C19 119.0(2)
C20 C21 C22 121.1(2)
C21 C22 C17 120.6(2)
C24 C23 C28 117.8(2)
C24 C23 C4 121.48(19)
C28 C23 C4 120.34(18)
C25 C24 C23 120.8(2)
C26 C25 C24 120.98(19)
C25 C26 C27 118.8(2)
C28 C27 C26 120.3(2)
C27 C28 C23 121.3(2)
C30 C29 C34 118.0(2)
C30 C29 C4 121.93(18)
C34 C29 C4 119.94(18)
C29 C30 C31 120.8(2)
C32 C31 C30 120.4(2)
C31 C32 C33 119.6(2)
C34 C33 C32 120.1(2)
C33 C34 C29 121.1(2)
C36 C35 C40 117.99(17)
C36 C35 C4 120.11(17)
C40 C35 C4 121.68(17)
C35 C36 C37 121.1(2)
C38 C37 C36 120.0(2)
C39 C38 C37 119.70(19)
C38 C39 C40 120.15(19)
C39 C40 C35 121.08(19)

loop_
_geom_bond_atom_site_label_1
_geom_bond_atom_site_label_2
_geom_bond_distance
P1 C5 1.823(2)
P1 C11 1.827(2)
P1 C1 1.8477(19)
P1 B1 1.928(2)
O1 C2 1.423(2)
O2 C3 1.430(2)
O2 C4 1.451(2)
C1 C17 1.505(3)
C1 C2 1.545(2)
C2 C3 1.529(3)
C4 C23 1.533(3)
C4 C29 1.537(3)
C4 C35 1.540(2)
C5 C6 1.392(3)
C5 C10 1.400(3)
C6 C7 1.398(3)
C7 C8 1.385(3)
C8 C9 1.385(3)
C9 C10 1.386(3)
C11 C12 1.398(3)
C11 C16 1.400(3)
C12 C13 1.385(3)
C13 C14 1.389(3)
C14 C15 1.390(3)
C15 C16 1.382(3)
C17 C18 1.396(3)
C17 C22 1.401(3)
C18 C19 1.377(3)
C19 C20 1.394(3)
C20 C21 1.374(3)
C21 C22 1.382(3)
C23 C24 1.393(3)
C23 C28 1.398(3)
C24 C25 1.385(3)
C25 C26 1.381(3)
C26 C27 1.394(3)
C27 C28 1.379(3)
C29 C30 1.391(3)
C29 C34 1.401(3)
C30 C31 1.393(3)
C31 C32 1.374(3)
C32 C33 1.392(3)
C33 C34 1.380(3)
C35 C36 1.381(3)
C35 C40 1.392(3)
C36 C37 1.395(3)
C37 C38 1.378(3)
C38 C39 1.375(3)
C39 C40 1.388(3)

loop_
_geom_torsion_atom_site_label_1
_geom_torsion_atom_site_label_2
_geom_torsion_atom_site_label_3
_geom_torsion_atom_site_label_4
_geom_torsion
C5 P1 C1 C17 59.93(15)
C11 P1 C1 C17 171.09(13)
B1 P1 C1 C17 -63.88(17)
C5 P1 C1 C2 -169.60(14)
C11 P1 C1 C2 -58.43(15)
B1 P1 C1 C2 66.60(18)
C17 C1 C2 O1 58.2(2)
P1 C1 C2 O1 -73.12(19)
C17 C1 C2 C3 -64.4(2)
P1 C1 C2 C3 164.37(14)
C4 O2 C3 C2 -172.79(16)
O1 C2 C3 O2 -177.76(15)
C1 C2 C3 O2 -52.7(2)
C3 O2 C4 C23 -43.3(2)
C3 O2 C4 C29 81.5(2)
C3 O2 C4 C35 -165.47(16)
C11 P1 C5 C6 152.64(16)
C1 P1 C5 C6 -99.08(17)
B1 P1 C5 C6 31.50(19)
C11 P1 C5 C10 -29.57(19)
C1 P1 C5 C10 78.70(18)
B1 P1 C5 C10 -150.72(17)
C10 C5 C6 C7 0.5(3)
P1 C5 C6 C7 178.39(17)
C5 C6 C7 C8 0.6(3)
C6 C7 C8 C9 -0.8(3)
C7 C8 C9 C10 -0.1(3)
C8 C9 C10 C5 1.2(3)
C6 C5 C10 C9 -1.4(3)
P1 C5 C10 C9 -179.21(16)
C5 P1 C11 C12 -106.92(16)
C1 P1 C11 C12 146.96(15)
B1 P1 C11 C12 14.93(18)
C5 P1 C11 C16 72.31(18)
C1 P1 C11 C16 -33.81(18)
B1 P1 C11 C16 -165.84(16)
C16 C11 C12 C13 -2.4(3)
P1 C11 C12 C13 176.82(15)
C11 C12 C13 C14 0.7(3)
C12 C13 C14 C15 1.4(3)
C13 C14 C15 C16 -1.6(3)
C14 C15 C16 C11 -0.2(3)
C12 C11 C16 C15 2.2(3)
P1 C11 C16 C15 -177.02(16)
C2 C1 C17 C18 99.7(2)
P1 C1 C17 C18 -129.19(16)
C2 C1 C17 C22 -76.4(2)
P1 C1 C17 C22 54.7(2)
C22 C17 C18 C19 1.3(3)
C1 C17 C18 C19 -174.97(19)
C17 C18 C19 C20 -1.6(3)
C18 C19 C20 C21 0.2(4)
C19 C20 C21 C22 1.3(4)
C20 C21 C22 C17 -1.5(4)
C18 C17 C22 C21 0.2(3)
C1 C17 C22 C21 176.35(19)
O2 C4 C23 C24 98.5(2)
C29 C4 C23 C24 -24.4(2)
C35 C4 C23 C24 -145.49(18)
O2 C4 C23 C28 -74.2(2)
C29 C4 C23 C28 163.01(17)
C35 C4 C23 C28 41.9(2)
C28 C23 C24 C25 0.6(3)
C4 C23 C24 C25 -172.17(17)
C23 C24 C25 C26 -0.1(3)
C24 C25 C26 C27 0.0(3)
C25 C26 C27 C28 -0.3(3)
C26 C27 C28 C23 0.9(3)
C24 C23 C28 C27 -1.0(3)
C4 C23 C28 C27 171.90(19)
O2 C4 C29 C30 8.3(2)
C23 C4 C29 C30 130.91(19)
C35 C4 C29 C30 -103.5(2)
O2 C4 C29 C34 -175.82(16)
C23 C4 C29 C34 -53.2(2)
C35 C4 C29 C34 72.3(2)
C34 C29 C30 C31 1.5(3)
C4 C29 C30 C31 177.41(18)
C29 C30 C31 C32 -1.1(3)
C30 C31 C32 C33 0.0(3)
C31 C32 C33 C34 0.6(3)
C32 C33 C34 C29 -0.2(3)
C30 C29 C34 C33 -0.9(3)
C4 C29 C34 C33 -176.86(17)
O2 C4 C35 C36 -30.8(3)
C23 C4 C35 C36 -149.9(2)
C29 C4 C35 C36 85.1(2)
O2 C4 C35 C40 154.81(19)
C23 C4 C35 C40 35.7(3)
C29 C4 C35 C40 -89.3(2)
C40 C35 C36 C37 0.0(4)
C4 C35 C36 C37 -174.7(2)
C35 C36 C37 C38 -0.2(4)
C36 C37 C38 C39 0.3(4)
C37 C38 C39 C40 -0.2(4)
C38 C39 C40 C35 0.0(3)
C36 C35 C40 C39 0.1(3)
C4 C35 C40 C39 174.69(19)
